data_7123260
loop_
_publ_author_name
'Zheng, Ke'
'Li, Yujun'
'Yang, Qi'
'Yang, Liquan'
'Lei, Ning'

_publ_section_title
;
 Scalable, Electrochemical Dehydrogenative Cross-Coupling of P(O)H
 Compounds with RSH/ROH
;
_journal_name_full 'Chemical Communications'
_journal_paper_doi 10.1039/C9CC01378D
_journal_year 2019
_chemical_absolute_configuration ad
_chemical_formula_sum 'C22 H23 O2 P'
_chemical_formula_weight 350.37
_space_group_crystal_system monoclinic
_space_group_IT_number 4
_space_group_name_Hall 'P 2yb'
_space_group_name_H-M_alt 'P 1 21 1'
_symmetry_space_group_name_Hall 'P 2yb'
_symmetry_space_group_name_H-M 'P 1 21 1'
_atom_sites_solution_hydrogens geom
_audit_creation_method SHELXL-2016/6
_audit_update_record
;
2019-01-07 deposited with the CCDC.    2019-04-03 downloaded from the CCDC.
;
_cell_angle_alpha 90
_cell_angle_beta 100.362(5)
_cell_angle_gamma 90
_cell_formula_units_Z 2
_cell_length_a 8.9390(15)
_cell_length_b 11.3093(18)
_cell_length_c 9.5031(17)
_cell_measurement_reflns_used 3342
_cell_measurement_temperature 170(2)
_cell_measurement_theta_max 27.33
_cell_measurement_theta_min 2.83
_cell_volume 945.0(3)
_computing_cell_refinement 'Bruker SAINT'
_computing_data_collection 'Bruker APEX2'
_computing_data_reduction 'Bruker SAINT'
_computing_molecular_graphics 'Bruker SHELXTL'
_computing_publication_material 'Bruker SHELXTL'
_computing_structure_refinement 'SHELXL-2016/6 (Sheldrick, 2016)'
_computing_structure_solution 'SHELXT 2014/5 (Sheldrick, 2014)'
_diffrn_ambient_temperature 170(2)
_diffrn_measured_fraction_theta_full 0.994
_diffrn_measured_fraction_theta_max 0.993
_diffrn_measurement_device_type 'BRUKER D8 VENTURE PHOTON II'
_diffrn_radiation_type MoK\a
_diffrn_radiation_wavelength 0.71073
_diffrn_reflns_av_R_equivalents 0.0930
_diffrn_reflns_av_unetI/netI 0.1056
_diffrn_reflns_Laue_measured_fraction_full 0.994
_diffrn_reflns_Laue_measured_fraction_max 0.993
_diffrn_reflns_limit_h_max 11
_diffrn_reflns_limit_h_min -11
_diffrn_reflns_limit_k_max 15
_diffrn_reflns_limit_k_min -15
_diffrn_reflns_limit_l_max 12
_diffrn_reflns_limit_l_min -12
_diffrn_reflns_number 13886
_diffrn_reflns_point_group_measured_fraction_full 0.989
_diffrn_reflns_point_group_measured_fraction_max 0.987
_diffrn_reflns_theta_full 25.242
_diffrn_reflns_theta_max 28.382
_diffrn_reflns_theta_min 2.827
_exptl_absorpt_coefficient_mu 0.157
_exptl_absorpt_correction_T_max 0.7457
_exptl_absorpt_correction_T_min 0.5095
_exptl_absorpt_correction_type multi-scan
_exptl_absorpt_process_details
;
 SADABS 2016/2: Krause, L., Herbst-Irmer, R., Sheldrick G.M. & Stalke D.,
 J. Appl. Cryst. 48 (2015) 3-10
;
_exptl_crystal_colour colourless
_exptl_crystal_density_diffrn 1.231
_exptl_crystal_description BLOCK
_exptl_crystal_F_000 372
_exptl_crystal_size_max 0.600
_exptl_crystal_size_mid 0.500
_exptl_crystal_size_min 0.300
_refine_diff_density_max 0.382
_refine_diff_density_min -0.337
_refine_diff_density_rms 0.063
_refine_ls_abs_structure_details
;
 Flack x determined using 1174 quotients [(I+)-(I-)]/[(I+)+(I-)]
 (Parsons, Flack and Wagner, Acta Cryst. B69 (2013) 249-259).
;
_refine_ls_abs_structure_Flack 0.06(10)
_refine_ls_extinction_method none
_refine_ls_goodness_of_fit_ref 1.003
_refine_ls_hydrogen_treatment constr
_refine_ls_matrix_type full
_refine_ls_number_parameters 229
_refine_ls_number_reflns 4654
_refine_ls_number_restraints 1
_refine_ls_restrained_S_all 1.003
_refine_ls_R_factor_all 0.0907
_refine_ls_R_factor_gt 0.0572
_refine_ls_shift/su_max 0.000
_refine_ls_shift/su_mean 0.000
_refine_ls_structure_factor_coef Fsqd
_refine_ls_weighting_details 'w=1/[\s^2^(Fo^2^)+(0.0618P)^2^+0.5370P] where P=(Fo^2^+2Fc^2^)/3'
_refine_ls_weighting_scheme calc
_refine_ls_wR_factor_gt 0.1291
_refine_ls_wR_factor_ref 0.1624
_reflns_Friedel_coverage 0.896
_reflns_Friedel_fraction_full 0.983
_reflns_Friedel_fraction_max 0.980
_reflns_number_gt 3416
_reflns_number_total 4654
_reflns_threshold_expression 'I > 2\s(I)'
_cod_data_source_file c9cc01378d2.cif
_cod_data_source_block mo_181201zk2_0m_a
_cod_depositor_comments
;
The following automatic conversions were performed:

'_chemical_absolute_configuration' value 'AD' changed to 'ad'
according to
/home/data/users/saulius/crontab/automatic-downloads/rss-feeds/RSC/lib/dictionaries/cif_core.dic
dictionary named 'cif_core.dic' version 2.4.2 from 2011-04-26.

Automatic conversion script
Id: cif_fix_values 4973 2017-02-22 13:04:09Z antanas 
;
_cod_database_code 7123260
_shelx_shelxl_version_number 2016/6
_shelx_space_group_comment
;
The symmetry employed for this shelxl refinement is uniquely defined
by the following loop, which should always be used as a source of
symmetry information in preference to the above space-group names.
They are only intended as comments.
;
_shelx_estimated_absorpt_t_min 0.912
_shelx_estimated_absorpt_t_max 0.954

loop_
_space_group_symop_operation_xyz
'x, y, z'
'-x, y+1/2, -z'

loop_
_atom_site_label
_atom_site_type_symbol
_atom_site_fract_x
_atom_site_fract_y
_atom_site_fract_z
_atom_site_U_iso_or_equiv
_atom_site_adp_type
_atom_site_occupancy
_atom_site_site_symmetry_order
_atom_site_calc_flag
_atom_site_refinement_flags_posn
_atom_site_refinement_flags_adp
P1 P 0.41734(13) 0.43316(10) 0.48340(12) 0.0259(3) Uani 1 1 d . .
O1 O 0.4011(4) 0.3066(3) 0.5135(4) 0.0360(9) Uani 1 1 d . .
C1 C 1.1492(8) 0.5452(6) 1.0271(7) 0.0550(18) Uani 1 1 d . .
H1A H 1.140841 0.620286 0.974880 0.083 Uiso 1 1 calc R U
H1B H 1.253516 0.535327 1.079189 0.083 Uiso 1 1 calc R U
H1C H 1.078730 0.545221 1.095046 0.083 Uiso 1 1 calc R U
O2 O 0.5051(4) 0.5118(3) 0.6115(4) 0.0280(7) Uani 1 1 d . .
C2 C 1.1295(8) 0.3280(6) 1.0090(8) 0.0549(18) Uani 1 1 d . .
H2A H 1.109703 0.260240 0.944026 0.082 Uiso 1 1 calc R U
H2B H 1.057769 0.327033 1.075707 0.082 Uiso 1 1 calc R U
H2C H 1.233739 0.323336 1.062727 0.082 Uiso 1 1 calc R U
C3 C 1.1097(5) 0.4435(5) 0.9216(5) 0.0347(11) Uani 1 1 d . .
C4 C 1.2226(6) 0.4393(8) 0.8182(6) 0.0549(15) Uani 1 1 d . .
H4A H 1.193267 0.376226 0.747919 0.082 Uiso 1 1 calc R U
H4B H 1.324958 0.423573 0.871864 0.082 Uiso 1 1 calc R U
H4C H 1.221954 0.515321 0.768685 0.082 Uiso 1 1 calc R U
C5 C 0.9490(6) 0.4581(4) 0.8364(5) 0.0301(11) Uani 1 1 d . .
C6 C 0.8404(6) 0.3694(4) 0.8274(5) 0.0321(11) Uani 1 1 d . .
H6 H 0.866876 0.296405 0.875015 0.038 Uiso 1 1 calc R U
C8 C 0.6556(5) 0.4891(4) 0.6823(5) 0.0256(9) Uani 1 1 d . .
C7 C 0.6940(6) 0.3846(4) 0.7507(5) 0.0298(10) Uani 1 1 d . .
H7 H 0.621397 0.322696 0.745910 0.036 Uiso 1 1 calc R U
C9 C 0.7596(6) 0.5798(4) 0.6875(5) 0.0332(11) Uani 1 1 d . .
H9 H 0.732150 0.652211 0.639102 0.040 Uiso 1 1 calc R U
C10 C 0.9029(6) 0.5633(5) 0.7639(6) 0.0367(12) Uani 1 1 d . .
H10 H 0.974283 0.625956 0.767978 0.044 Uiso 1 1 calc R U
C11 C 0.5122(5) 0.4569(4) 0.3344(5) 0.0286(11) Uani 1 1 d . .
C12 C 0.5485(5) 0.5709(4) 0.2963(5) 0.0311(10) Uani 1 1 d . .
H12 H 0.530966 0.636428 0.353705 0.037 Uiso 1 1 calc R U
C13 C 0.6105(6) 0.5883(5) 0.1740(6) 0.0407(13) Uani 1 1 d . .
H13 H 0.634793 0.666133 0.147806 0.049 Uiso 1 1 calc R U
C14 C 0.6370(7) 0.4949(6) 0.0912(7) 0.0483(15) Uani 1 1 d . .
H14 H 0.678817 0.508189 0.007469 0.058 Uiso 1 1 calc R U
C15 C 0.6034(7) 0.3808(6) 0.1280(6) 0.0496(16) Uani 1 1 d . .
H15 H 0.623043 0.316089 0.070300 0.060 Uiso 1 1 calc R U
C16 C 0.5397(6) 0.3609(5) 0.2517(6) 0.0386(12) Uani 1 1 d . .
H16 H 0.515978 0.282962 0.277830 0.046 Uiso 1 1 calc R U
C17 C 0.2416(6) 0.5123(4) 0.4517(5) 0.0282(10) Uani 1 1 d . .
C18 C 0.2346(6) 0.6344(4) 0.4660(5) 0.0309(11) Uani 1 1 d . .
H18 H 0.325975 0.678447 0.491743 0.037 Uiso 1 1 calc R U
C19 C 0.0960(6) 0.6927(5) 0.4431(6) 0.0343(11) Uani 1 1 d . .
H19 H 0.092152 0.776184 0.452543 0.041 Uiso 1 1 calc R U
C20 C -0.0372(6) 0.6278(5) 0.4063(6) 0.0399(13) Uani 1 1 d . .
H20 H -0.132771 0.667032 0.391977 0.048 Uiso 1 1 calc R U
C21 C -0.0314(6) 0.5061(5) 0.3904(6) 0.0410(13) Uani 1 1 d . .
H21 H -0.122776 0.462324 0.363694 0.049 Uiso 1 1 calc R U
C22 C 0.1060(5) 0.4488(5) 0.4130(5) 0.0316(11) Uani 1 1 d . .
H22 H 0.109261 0.365341 0.402273 0.038 Uiso 1 1 calc R U

loop_
_atom_site_aniso_label
_atom_site_aniso_U_11
_atom_site_aniso_U_22
_atom_site_aniso_U_33
_atom_site_aniso_U_23
_atom_site_aniso_U_13
_atom_site_aniso_U_12
P1 0.0252(5) 0.0231(5) 0.0274(6) -0.0001(5) -0.0005(4) -0.0005(5)
O1 0.043(2) 0.0229(17) 0.040(2) 0.0013(14) 0.0017(17) -0.0025(15)
C1 0.058(4) 0.060(4) 0.042(3) -0.010(3) -0.007(3) 0.001(3)
O2 0.0258(17) 0.0289(15) 0.0276(16) -0.0040(13) 0.0000(13) 0.0043(13)
C2 0.040(3) 0.062(4) 0.057(4) 0.015(3) -0.005(3) 0.006(3)
C3 0.026(2) 0.044(3) 0.032(2) -0.001(3) -0.0008(19) 0.005(2)
C4 0.033(3) 0.084(4) 0.047(3) 0.000(4) 0.006(2) 0.009(4)
C5 0.027(2) 0.039(3) 0.023(2) -0.0025(19) 0.0017(18) 0.0038(19)
C6 0.036(3) 0.029(2) 0.029(3) 0.002(2) 0.000(2) 0.006(2)
C8 0.023(2) 0.029(2) 0.025(2) -0.0024(18) 0.0046(19) 0.0020(18)
C7 0.027(3) 0.030(2) 0.031(3) 0.000(2) 0.001(2) -0.001(2)
C9 0.030(2) 0.029(2) 0.038(3) 0.007(2) -0.001(2) 0.001(2)
C10 0.033(3) 0.038(3) 0.037(3) 0.004(2) 0.000(2) -0.007(2)
C11 0.022(2) 0.036(3) 0.027(2) -0.0030(19) 0.0019(18) 0.0027(18)
C12 0.028(2) 0.034(2) 0.031(3) -0.002(2) 0.003(2) 0.001(2)
C13 0.033(3) 0.050(3) 0.041(3) 0.000(2) 0.012(2) -0.005(2)
C14 0.041(3) 0.067(4) 0.038(3) -0.005(3) 0.011(3) -0.004(3)
C15 0.045(3) 0.065(4) 0.039(3) -0.022(3) 0.007(3) 0.008(3)
C16 0.040(3) 0.035(3) 0.039(3) -0.012(2) 0.001(2) 0.006(2)
C17 0.032(3) 0.029(2) 0.024(2) 0.0034(18) 0.005(2) 0.0000(19)
C18 0.029(3) 0.028(2) 0.035(3) 0.002(2) 0.006(2) 0.0004(19)
C19 0.028(3) 0.037(3) 0.038(3) 0.005(2) 0.006(2) 0.005(2)
C20 0.028(3) 0.050(3) 0.041(3) 0.010(3) 0.006(2) 0.006(2)
C21 0.026(3) 0.051(3) 0.045(3) 0.007(2) 0.002(2) -0.006(2)
C22 0.022(2) 0.034(3) 0.037(3) 0.005(2) -0.0001(19) -0.005(2)

loop_
_atom_type_symbol
_atom_type_description
_atom_type_scat_dispersion_real
_atom_type_scat_dispersion_imag
_atom_type_scat_source
C C 0.0033 0.0016 'International Tables Vol C Tables 4.2.6.8 and 6.1.1.4'
H H 0.0000 0.0000 'International Tables Vol C Tables 4.2.6.8 and 6.1.1.4'
O O 0.0106 0.0060 'International Tables Vol C Tables 4.2.6.8 and 6.1.1.4'
P P 0.1023 0.0942 'International Tables Vol C Tables 4.2.6.8 and 6.1.1.4'

loop_
_geom_angle_atom_site_label_1
_geom_angle_atom_site_label_2
_geom_angle_atom_site_label_3
_geom_angle
O1 P1 O2 116.49(19)
O1 P1 C17 113.9(2)
O2 P1 C17 98.4(2)
O1 P1 C11 112.0(2)
O2 P1 C11 106.3(2)
C17 P1 C11 108.5(2)
C3 C1 H1A 109.5
C3 C1 H1B 109.5
H1A C1 H1B 109.5
C3 C1 H1C 109.5
H1A C1 H1C 109.5
H1B C1 H1C 109.5
C8 O2 P1 123.9(3)
C3 C2 H2A 109.5
C3 C2 H2B 109.5
H2A C2 H2B 109.5
C3 C2 H2C 109.5
H2A C2 H2C 109.5
H2B C2 H2C 109.5
C1 C3 C5 110.6(5)
C1 C3 C4 110.1(5)
C5 C3 C4 109.2(4)
C1 C3 C2 107.1(4)
C5 C3 C2 112.6(5)
C4 C3 C2 107.1(5)
C3 C4 H4A 109.5
C3 C4 H4B 109.5
H4A C4 H4B 109.5
C3 C4 H4C 109.5
H4A C4 H4C 109.5
H4B C4 H4C 109.5
C6 C5 C10 116.3(4)
C6 C5 C3 122.3(4)
C10 C5 C3 121.3(5)
C5 C6 C7 121.6(5)
C5 C6 H6 119.2
C7 C6 H6 119.2
C7 C8 C9 121.2(4)
C7 C8 O2 121.3(4)
C9 C8 O2 117.4(4)
C8 C7 C6 119.4(5)
C8 C7 H7 120.3
C6 C7 H7 120.3
C10 C9 C8 118.6(5)
C10 C9 H9 120.7
C8 C9 H9 120.7
C9 C10 C5 122.9(5)
C9 C10 H10 118.6
C5 C10 H10 118.6
C16 C11 C12 120.2(5)
C16 C11 P1 119.1(4)
C12 C11 P1 120.5(4)
C13 C12 C11 119.7(5)
C13 C12 H12 120.1
C11 C12 H12 120.1
C14 C13 C12 120.6(6)
C14 C13 H13 119.7
C12 C13 H13 119.7
C13 C14 C15 120.6(6)
C13 C14 H14 119.7
C15 C14 H14 119.7
C14 C15 C16 119.8(5)
C14 C15 H15 120.1
C16 C15 H15 120.1
C11 C16 C15 119.0(6)
C11 C16 H16 120.5
C15 C16 H16 120.5
C18 C17 C22 118.9(5)
C18 C17 P1 122.3(4)
C22 C17 P1 118.7(4)
C19 C18 C17 120.8(5)
C19 C18 H18 119.6
C17 C18 H18 119.6
C18 C19 C20 119.4(5)
C18 C19 H19 120.3
C20 C19 H19 120.3
C21 C20 C19 120.3(5)
C21 C20 H20 119.9
C19 C20 H20 119.9
C22 C21 C20 120.2(5)
C22 C21 H21 119.9
C20 C21 H21 119.9
C21 C22 C17 120.5(5)
C21 C22 H22 119.8
C17 C22 H22 119.8

loop_
_geom_bond_atom_site_label_1
_geom_bond_atom_site_label_2
_geom_bond_distance
P1 O1 1.472(3)
P1 O2 1.595(3)
P1 C17 1.786(5)
P1 C11 1.797(5)
C1 C3 1.525(8)
C1 H1A 0.9800
C1 H1B 0.9800
C1 H1C 0.9800
O2 C8 1.415(6)
C2 C3 1.540(8)
C2 H2A 0.9800
C2 H2B 0.9800
C2 H2C 0.9800
C3 C5 1.526(6)
C3 C4 1.531(8)
C4 H4A 0.9800
C4 H4B 0.9800
C4 H4C 0.9800
C5 C6 1.388(7)
C5 C10 1.399(7)
C6 C7 1.390(7)
C6 H6 0.9500
C8 C7 1.363(6)
C8 C9 1.378(7)
C7 H7 0.9500
C9 C10 1.367(7)
C9 H9 0.9500
C10 H10 0.9500
C11 C16 1.387(6)
C11 C12 1.394(7)
C12 C13 1.388(7)
C12 H12 0.9500
C13 C14 1.364(8)
C13 H13 0.9500
C14 C15 1.383(9)
C14 H14 0.9500
C15 C16 1.413(9)
C15 H15 0.9500
C16 H16 0.9500
C17 C18 1.391(7)
C17 C22 1.400(7)
C18 C19 1.386(7)
C18 H18 0.9500
C19 C20 1.389(8)
C19 H19 0.9500
C20 C21 1.387(8)
C20 H20 0.9500
C21 C22 1.371(7)
C21 H21 0.9500
C22 H22 0.9500

loop_
_geom_hbond_atom_site_label_D
_geom_hbond_atom_site_label_H
_geom_hbond_atom_site_label_A
_geom_hbond_distance_DH
_geom_hbond_distance_HA
_geom_hbond_distance_DA
_geom_hbond_angle_DHA
_geom_hbond_site_symmetry_A
C9 H9 O1 0.95 2.44 3.362(6) 164.0 2_656
C12 H12 O1 0.95 2.32 3.207(6) 154.8 2_656

loop_
_geom_torsion_atom_site_label_1
_geom_torsion_atom_site_label_2
_geom_torsion_atom_site_label_3
_geom_torsion_atom_site_label_4
_geom_torsion
O1 P1 O2 C8 57.6(4)
C17 P1 O2 C8 179.7(4)
C11 P1 O2 C8 -68.1(4)
C1 C3 C5 C6 -126.8(6)
C4 C3 C5 C6 111.9(6)
C2 C3 C5 C6 -7.0(7)
C1 C3 C5 C10 52.4(7)
C4 C3 C5 C10 -68.9(7)
C2 C3 C5 C10 172.2(5)
C10 C5 C6 C7 0.0(7)
C3 C5 C6 C7 179.3(5)
P1 O2 C8 C7 -59.3(6)
P1 O2 C8 C9 124.9(4)
C9 C8 C7 C6 0.2(7)
O2 C8 C7 C6 -175.4(5)
C5 C6 C7 C8 0.0(8)
C7 C8 C9 C10 -0.4(7)
O2 C8 C9 C10 175.4(5)
C8 C9 C10 C5 0.4(8)
C6 C5 C10 C9 -0.2(8)
C3 C5 C10 C9 -179.5(5)
O1 P1 C11 C16 9.2(5)
O2 P1 C11 C16 137.5(4)
C17 P1 C11 C16 -117.4(4)
O1 P1 C11 C12 -175.1(4)
O2 P1 C11 C12 -46.8(4)
C17 P1 C11 C12 58.2(4)
C16 C11 C12 C13 0.8(7)
P1 C11 C12 C13 -174.8(4)
C11 C12 C13 C14 -0.3(8)
C12 C13 C14 C15 -0.4(9)
C13 C14 C15 C16 0.6(10)
C12 C11 C16 C15 -0.6(7)
P1 C11 C16 C15 175.0(4)
C14 C15 C16 C11 -0.1(8)
O1 P1 C17 C18 159.3(4)
O2 P1 C17 C18 35.3(4)
C11 P1 C17 C18 -75.1(5)
O1 P1 C17 C22 -19.8(5)
O2 P1 C17 C22 -143.8(4)
C11 P1 C17 C22 105.7(4)
C22 C17 C18 C19 0.3(8)
P1 C17 C18 C19 -178.8(4)
C17 C18 C19 C20 0.4(8)
C18 C19 C20 C21 -1.0(9)
C19 C20 C21 C22 1.0(9)
C20 C21 C22 C17 -0.3(9)
C18 C17 C22 C21 -0.4(8)
P1 C17 C22 C21 178.8(4)
